data_1542980
loop_
_publ_author_name
'Mayer, Kerstin'
'Klein, Wilhelm'
'F\"assler, Thomas F.'

_publ_section_title
;
 (4,7,13,16,21,24-Hexaoxa-1,10-diazabicyclo[8.8.8]hexacosane-\k^8^<i>N</i>~2~,<i>O</i>~6~)rubidium
 4,4'-bipyridinidyl
;
_journal_coeditor_code WM4010
_journal_issue 3
_journal_name_full IUCrData
_journal_page_first x160505
_journal_paper_doi 10.1107/S2414314616005058
_journal_volume 1
_journal_year 2016
_chemical_formula_iupac '[Rb (C18 H36 N2 O6)] (C10 H8 N2)'
_chemical_formula_moiety 'C18 H36 N2 O6 Rb +, C10 H8 N2 -'
_chemical_formula_sum 'C28 H44 N4 O6 Rb'
_chemical_formula_weight 618.14
_chemical_name_systematic
'(4,7,13,16,21,24-Hexaoxa-1,10-diazabicyclo[8.8.8]hexacosane-\k^8^<i>N</i>~2~,<i>O</i>~6~)rubidium 4,4'-bipyridinidyl'
_space_group_IT_number 13
_symmetry_cell_setting monoclinic
_symmetry_space_group_name_Hall '-P 2yac'
_symmetry_space_group_name_H-M 'P 1 2/n 1'
_atom_sites_solution_hydrogens difmap
_cell_angle_alpha 90
_cell_angle_beta 91.950(3)
_cell_angle_gamma 90
_cell_formula_units_Z 2
_cell_length_a 11.2326(4)
_cell_length_b 8.0250(3)
_cell_length_c 16.3653(7)
_cell_measurement_reflns_used 3923
_cell_measurement_temperature 100(2)
_cell_measurement_theta_max 31.12
_cell_measurement_theta_min 3.12
_cell_volume 1474.34(10)
_computing_cell_refinement
;
SAINT (Bruker, 2012)
;
_computing_data_collection
;
APEX2 (Bruker, 2012)
;
_computing_data_reduction
;
SAINT (Bruker, 2012)
;
_computing_molecular_graphics
;
DIAMOND  (Brandenburg & Putz, 2012)
;
_computing_publication_material
;
SHELXL2014 (Sheldrick, 2015)
;
_computing_structure_refinement
;
SHELXL2014 (Sheldrick, 2015)
;
_computing_structure_solution
;
SHELXS97 (Sheldrick, 2008)
;
_diffrn_ambient_temperature 100(2)
_diffrn_detector_area_resol_mean 16
_diffrn_measured_fraction_theta_full 0.999
_diffrn_measured_fraction_theta_max 0.999
_diffrn_measurement_device '\k-geometry diffractometer'
_diffrn_measurement_device_type 'Bruker APEXII CCD'
_diffrn_measurement_method '\f- and \w-rotation'
_diffrn_radiation_monochromator graphite
_diffrn_radiation_source 'fine-focus sealed tube'
_diffrn_radiation_type MoK\a
_diffrn_radiation_wavelength 0.71073
_diffrn_reflns_av_R_equivalents 0.0397
_diffrn_reflns_limit_h_max 13
_diffrn_reflns_limit_h_min -13
_diffrn_reflns_limit_k_max 7
_diffrn_reflns_limit_k_min -9
_diffrn_reflns_limit_l_max 20
_diffrn_reflns_limit_l_min -20
_diffrn_reflns_number 12998
_diffrn_reflns_theta_full 25.242
_diffrn_reflns_theta_max 25.996
_diffrn_reflns_theta_min 2.827
_exptl_absorpt_coefficient_mu 1.726
_exptl_absorpt_correction_T_max 0.7462
_exptl_absorpt_correction_T_min 0.6173
_exptl_absorpt_correction_type multi-scan
_exptl_absorpt_process_details
;
(<i>SADABS</i>; Bruker, 2001).
;
_exptl_crystal_colour violet
_exptl_crystal_density_diffrn 1.392
_exptl_crystal_density_method 'not measured'
_exptl_crystal_description block
_exptl_crystal_F_000 650
_exptl_crystal_size_max 0.25
_exptl_crystal_size_mid 0.20
_exptl_crystal_size_min 0.15
_refine_diff_density_max 0.542
_refine_diff_density_min -0.329
_refine_ls_extinction_method none
_refine_ls_goodness_of_fit_ref 1.036
_refine_ls_hydrogen_treatment refall
_refine_ls_matrix_type full
_refine_ls_number_parameters 265
_refine_ls_number_reflns 2895
_refine_ls_number_restraints 0
_refine_ls_restrained_S_all 1.036
_refine_ls_R_factor_all 0.0384
_refine_ls_R_factor_gt 0.0293
_refine_ls_shift/su_max 0.000
_refine_ls_shift/su_mean 0.000
_refine_ls_structure_factor_coef Fsqd
_refine_ls_weighting_details 'w=1/[\s^2^(Fo^2^)+(0.0338P)^2^+0.2598P] where P=(Fo^2^+2Fc^2^)/3'
_refine_ls_weighting_scheme calc
_refine_ls_wR_factor_gt 0.0622
_refine_ls_wR_factor_ref 0.0651
_reflns_number_gt 2530
_reflns_number_total 2895
_reflns_threshold_expression 'I > 2\s(I)'
_cod_data_source_file wm4010sup1.cif
_cod_data_source_block I
_cod_original_sg_symbol_H-M 'P 2/n'
_cod_database_code 1542980
_shelx_space_group_comment
;
The symmetry employed for this shelxl refinement is uniquely defined
by the following loop, which should always be used as a source of
symmetry information in preference to the above space-group names.
They are only intended as comments.
;

loop_
_space_group_symop_operation_xyz
'x, y, z'
'-x+1/2, y, -z+1/2'
'-x, -y, -z'
'x-1/2, -y, z-1/2'

loop_
_atom_site_type_symbol
_atom_site_label
_atom_site_fract_x
_atom_site_fract_y
_atom_site_fract_z
_atom_site_U_iso_or_equiv
_atom_site_adp_type
_atom_site_calc_flag
_atom_site_occupancy
Rb Rb 0.7500 0.98082(3) 0.2500 0.01492(9) Uani d 1
N N1 0.48347(14) 0.98021(19) 0.21052(10) 0.0173(4) Uani d 1
O O1 0.65700(11) 1.09295(17) 0.08964(8) 0.0197(3) Uani d 1
O O2 0.62010(11) 0.66979(16) 0.24532(8) 0.0184(3) Uani d 1
O O3 0.59695(11) 1.13750(17) 0.36291(8) 0.0191(3) Uani d 1
C C1 0.45767(18) 1.0318(3) 0.12513(13) 0.0198(4) Uani d 1
H H1A 0.4648(16) 0.933(2) 0.0903(12) 0.012(5) Uiso d 1
H H1B 0.3742(19) 1.070(3) 0.1178(13) 0.020(5) Uiso d 1
C C2 0.54038(18) 1.1634(3) 0.09462(13) 0.0190(4) Uani d 1
H H2A 0.5114(16) 1.200(2) 0.0410(14) 0.018(5) Uiso d 1
H H2B 0.5454(17) 1.260(3) 0.1307(13) 0.018(5) Uiso d 1
C C3 0.73661(18) 1.1993(3) 0.04795(13) 0.0198(4) Uani d 1
H H3A 0.7116(18) 1.210(3) -0.0112(14) 0.026(6) Uiso d 1
H H3B 0.7376(15) 1.309(2) 0.0703(11) 0.007(5) Uiso d 1
C C4 0.43388(18) 0.8127(3) 0.22370(14) 0.0201(5) Uani d 1
H H4A 0.4206(18) 0.798(3) 0.2818(14) 0.023(6) Uiso d 1
H H4B 0.3556(18) 0.801(2) 0.1961(13) 0.019(5) Uiso d 1
C C5 0.51306(18) 0.6740(3) 0.19518(13) 0.0201(5) Uani d 1
H H5A 0.4743(18) 0.573(3) 0.1981(13) 0.018(5) Uiso d 1
H H5B 0.5364(17) 0.690(2) 0.1353(14) 0.020(5) Uiso d 1
C C6 0.69328(18) 0.5319(3) 0.22490(14) 0.0203(4) Uani d 1
H H6A 0.6518(18) 0.433(3) 0.2362(13) 0.018(5) Uiso d 1
H H6B 0.7109(18) 0.532(2) 0.1699(14) 0.020(6) Uiso d 1
C C7 0.43213(19) 1.1010(3) 0.26717(13) 0.0203(5) Uani d 1
H H7A 0.4509(18) 1.213(3) 0.2512(14) 0.028(6) Uiso d 1
H H7B 0.3478(19) 1.093(3) 0.2669(13) 0.020(5) Uiso d 1
C C8 0.47558(18) 1.0854(3) 0.35481(13) 0.0206(5) Uani d 1
H H8A 0.4293(18) 1.156(3) 0.3860(14) 0.023(6) Uiso d 1
H H8B 0.4711(17) 0.967(3) 0.3760(13) 0.015(5) Uiso d 1
C C9 0.64053(19) 1.1263(3) 0.44585(12) 0.0196(5) Uani d 1
H H9A 0.5880(17) 1.191(3) 0.4829(13) 0.019(5) Uiso d 1
H H9B 0.6428(16) 1.008(2) 0.4627(12) 0.013(5) Uiso d 1
C C10 0.05631(17) 0.4756(2) 0.01722(12) 0.0175(4) Uani d 1
C C11 0.09578(19) 0.5182(3) 0.09816(13) 0.0224(5) Uani d 1
H H11 0.0443(19) 0.578(3) 0.1335(14) 0.023(6) Uiso d 1
C C12 0.2064(2) 0.4722(3) 0.12761(14) 0.0272(5) Uani d 1
H H12 0.230(2) 0.509(3) 0.1814(16) 0.033(6) Uiso d 1
N N2 0.28739(16) 0.3822(2) 0.08709(12) 0.0287(4) Uani d 1
C C13 0.24848(19) 0.3376(3) 0.01101(14) 0.0244(5) Uani d 1
H H13 0.3029(18) 0.271(3) -0.0177(13) 0.019(5) Uiso d 1
C C14 0.14073(18) 0.3783(3) -0.02572(13) 0.0194(4) Uani d 1
H H14 0.1230(17) 0.341(2) -0.0796(13) 0.016(5) Uiso d 1

loop_
_atom_site_aniso_label
_atom_site_aniso_U_11
_atom_site_aniso_U_22
_atom_site_aniso_U_33
_atom_site_aniso_U_12
_atom_site_aniso_U_13
_atom_site_aniso_U_23
Rb 0.01480(14) 0.01598(16) 0.01421(14) 0.000 0.00399(10) 0.000
N1 0.0178(8) 0.0164(9) 0.0177(9) -0.0012(7) 0.0017(7) -0.0001(7)
O1 0.0187(7) 0.0181(8) 0.0226(8) -0.0006(6) 0.0048(6) 0.0061(6)
O2 0.0186(7) 0.0166(8) 0.0198(8) 0.0002(6) 0.0006(6) -0.0025(6)
O3 0.0169(7) 0.0275(8) 0.0133(7) 0.0004(6) 0.0042(6) -0.0010(6)
C1 0.0176(10) 0.0222(12) 0.0196(11) 0.0004(9) -0.0017(8) -0.0010(9)
C2 0.0194(11) 0.0197(12) 0.0178(11) 0.0022(9) -0.0004(9) 0.0020(9)
C3 0.0255(11) 0.0168(12) 0.0174(11) -0.0039(9) 0.0024(9) 0.0030(9)
C4 0.0166(11) 0.0222(12) 0.0219(12) -0.0027(9) 0.0035(9) 0.0017(9)
C5 0.0196(11) 0.0187(12) 0.0220(12) -0.0038(9) 0.0012(9) -0.0012(9)
C6 0.0239(11) 0.0131(11) 0.0242(12) -0.0005(9) 0.0056(9) -0.0017(9)
C7 0.0138(11) 0.0197(12) 0.0279(12) 0.0019(9) 0.0051(9) -0.0026(9)
C8 0.0179(11) 0.0227(12) 0.0219(12) 0.0011(9) 0.0087(9) -0.0040(9)
C9 0.0274(12) 0.0187(12) 0.0131(10) 0.0048(9) 0.0054(9) -0.0013(8)
C10 0.0218(10) 0.0133(10) 0.0175(10) -0.0023(8) 0.0038(8) 0.0030(8)
C11 0.0291(11) 0.0203(12) 0.0178(10) -0.0007(10) 0.0028(9) -0.0004(9)
C12 0.0323(12) 0.0294(13) 0.0196(11) -0.0032(10) -0.0052(10) 0.0007(9)
N2 0.0248(10) 0.0325(12) 0.0286(11) 0.0019(8) -0.0004(8) 0.0055(8)
C13 0.0222(12) 0.0222(12) 0.0293(13) 0.0021(9) 0.0090(10) 0.0044(9)
C14 0.0240(11) 0.0170(11) 0.0175(11) -0.0014(9) 0.0052(9) 0.0003(8)

loop_
_atom_type_symbol
_atom_type_description
_atom_type_scat_dispersion_real
_atom_type_scat_dispersion_imag
_atom_type_scat_source
Rb Rb -0.9393 2.9676 'International Tables Vol C Tables 4.2.6.8 and 6.1.1.4'
N N 0.0061 0.0033 'International Tables Vol C Tables 4.2.6.8 and 6.1.1.4'
O O 0.0106 0.0060 'International Tables Vol C Tables 4.2.6.8 and 6.1.1.4'
C C 0.0033 0.0016 'International Tables Vol C Tables 4.2.6.8 and 6.1.1.4'
H H 0.0000 0.0000 'International Tables Vol C Tables 4.2.6.8 and 6.1.1.4'

loop_
_geom_angle_atom_site_label_1
_geom_angle_atom_site_label_2
_geom_angle_atom_site_label_3
_geom_angle_site_symmetry_1
_geom_angle_site_symmetry_3
_geom_angle
O3 Rb O3 . 2_655 127.80(6)
O3 Rb O2 . . 94.75(4)
O3 Rb O2 2_655 . 132.60(4)
O3 Rb O2 . 2_655 132.60(4)
O3 Rb O2 2_655 2_655 94.75(4)
O2 Rb O2 . 2_655 60.60(5)
O3 Rb O1 . 2_655 59.35(4)
O3 Rb O1 2_655 2_655 103.87(4)
O2 Rb O1 . 2_655 116.92(4)
O2 Rb O1 2_655 2_655 94.42(4)
O3 Rb O1 . . 103.87(4)
O3 Rb O1 2_655 . 59.35(4)
O2 Rb O1 . . 94.42(4)
O2 Rb O1 2_655 . 116.92(4)
O1 Rb O1 2_655 . 144.27(5)
O3 Rb N1 . 2_655 118.22(4)
O3 Rb N1 2_655 2_655 61.87(4)
O2 Rb N1 . 2_655 119.77(4)
O2 Rb N1 2_655 2_655 60.04(4)
O1 Rb N1 2_655 2_655 59.49(4)
O1 Rb N1 . 2_655 120.57(4)
O3 Rb N1 . . 61.87(4)
O3 Rb N1 2_655 . 118.22(4)
O2 Rb N1 . . 60.04(4)
O2 Rb N1 2_655 . 119.77(4)
O1 Rb N1 2_655 . 120.58(4)
O1 Rb N1 . . 59.49(4)
N1 Rb N1 2_655 . 179.82(6)
C7 N1 C4 . . 110.51(17)
C7 N1 C1 . . 110.05(16)
C4 N1 C1 . . 109.33(15)
C7 N1 Rb . . 105.61(11)
C4 N1 Rb . . 110.15(11)
C1 N1 Rb . . 111.14(11)
C3 O1 C2 . . 112.38(15)
C3 O1 Rb . . 113.67(11)
C2 O1 Rb . . 111.65(11)
C6 O2 C5 . . 111.30(15)
C6 O2 Rb . . 112.47(11)
C5 O2 Rb . . 114.08(11)
C8 O3 C9 . . 111.38(16)
C8 O3 Rb . . 113.86(11)
C9 O3 Rb . . 113.09(11)
N1 C1 C2 . . 114.05(16)
N1 C1 H1A . . 107.8(11)
C2 C1 H1A . . 108.1(12)
N1 C1 H1B . . 110.9(12)
C2 C1 H1B . . 109.4(12)
H1A C1 H1B . . 106.2(16)
O1 C2 C1 . . 108.57(17)
O1 C2 H2A . . 110.3(12)
C1 C2 H2A . . 108.7(12)
O1 C2 H2B . . 108.3(11)
C1 C2 H2B . . 112.3(13)
H2A C2 H2B . . 108.6(17)
O1 C3 C9 . 2_655 108.96(17)
O1 C3 H3A . . 110.8(12)
C9 C3 H3A 2_655 . 109.0(12)
O1 C3 H3B . . 111.7(11)
C9 C3 H3B 2_655 . 109.6(10)
H3A C3 H3B . . 106.7(16)
N1 C4 C5 . . 113.45(17)
N1 C4 H4A . . 108.7(13)
C5 C4 H4A . . 109.1(13)
N1 C4 H4B . . 110.7(12)
C5 C4 H4B . . 108.6(12)
H4A C4 H4B . . 106.0(17)
O2 C5 C4 . . 109.39(16)
O2 C5 H5A . . 109.7(12)
C4 C5 H5A . . 110.5(13)
O2 C5 H5B . . 108.2(11)
C4 C5 H5B . . 112.1(11)
H5A C5 H5B . . 107.0(17)
O2 C6 C6 . 2_655 111.06(15)
O2 C6 H6A . . 108.3(13)
C6 C6 H6A 2_655 . 108.1(12)
O2 C6 H6B . . 111.5(13)
C6 C6 H6B 2_655 . 109.1(13)
H6A C6 H6B . . 108.6(18)
N1 C7 C8 . . 115.09(17)
N1 C7 H7A . . 110.5(14)
C8 C7 H7A . . 105.7(13)
N1 C7 H7B . . 111.5(13)
C8 C7 H7B . . 106.9(13)
H7A C7 H7B . . 106.7(18)
O3 C8 C7 . . 109.98(18)
O3 C8 H8A . . 108.7(13)
C7 C8 H8A . . 107.6(13)
O3 C8 H8B . . 107.5(11)
C7 C8 H8B . . 112.7(11)
H8A C8 H8B . . 110.3(19)
O3 C9 C3 . 2_655 108.93(17)
O3 C9 H9A . . 110.6(11)
C3 C9 H9A 2_655 . 108.5(11)
O3 C9 H9B . . 109.2(12)
C3 C9 H9B 2_655 . 109.9(11)
H9A C9 H9B . . 109.7(17)
C10 C10 C11 3_565 . 123.2(2)
C10 C10 C14 3_565 . 123.4(2)
C11 C10 C14 . . 113.41(18)
C12 C11 C10 . . 120.9(2)
C12 C11 H11 . . 118.7(12)
C10 C11 H11 . . 120.4(12)
N2 C12 C11 . . 126.1(2)
N2 C12 H12 . . 116.3(14)
C11 C12 H12 . . 117.5(14)
C12 N2 C13 . . 113.00(18)
N2 C13 C14 . . 126.3(2)
N2 C13 H13 . . 114.3(12)
C14 C13 H13 . . 119.4(12)
C13 C14 C10 . . 120.3(2)
C13 C14 H14 . . 119.1(12)
C10 C14 H14 . . 120.6(12)

loop_
_geom_bond_atom_site_label_1
_geom_bond_atom_site_label_2
_geom_bond_site_symmetry_2
_geom_bond_distance
Rb O3 . 2.8578(13)
Rb O3 2_655 2.8578(14)
Rb O2 . 2.8909(13)
Rb O2 2_655 2.8909(13)
Rb O1 2_655 2.9329(13)
Rb O1 . 2.9329(13)
Rb N1 2_655 3.0411(16)
Rb N1 . 3.0412(16)
N1 C7 . 1.472(3)
N1 C4 . 1.474(3)
N1 C1 . 1.477(3)
O1 C3 . 1.426(2)
O1 C2 . 1.432(2)
O2 C6 . 1.425(2)
O2 C5 . 1.433(2)
O3 C8 . 1.428(2)
O3 C9 . 1.430(2)
C1 C2 . 1.503(3)
C1 H1A . 0.98(2)
C1 H1B . 0.99(2)
C2 H2A . 0.97(2)
C2 H2B . 0.97(2)
C3 C9 2_655 1.499(3)
C3 H3A . 1.00(2)
C3 H3B . 0.956(19)
C4 C5 . 1.509(3)
C4 H4A . 0.97(2)
C4 H4B . 0.979(19)
C5 H5A . 0.93(2)
C5 H5B . 1.03(2)
C6 C6 2_655 1.492(4)
C6 H6A . 0.94(2)
C6 H6B . 0.93(2)
C7 C8 . 1.504(3)
C7 H7A . 0.96(2)
C7 H7B . 0.95(2)
C8 H8A . 0.93(2)
C8 H8B . 1.02(2)
C9 H9A . 1.00(2)
C9 H9B . 0.991(19)
C10 C10 3_565 1.422(4)
C10 C11 . 1.424(3)
C10 C14 . 1.431(3)
C11 C12 . 1.368(3)
C11 H11 . 0.96(2)
C12 N2 . 1.353(3)
C12 H12 . 0.96(2)
N2 C13 . 1.354(3)
C13 C14 . 1.372(3)
C13 H13 . 0.95(2)
C14 H14 . 0.95(2)

_cod_database_fobs_code 1542980
